data_4349253
loop_
_publ_author_name
'Shaffer, David W.'
'Xie, Yan'
'Szalda, David J.'
'Concepcion, Javier J.'

_publ_section_title
;
 Manipulating the Rate-Limiting Step in Water Oxidation Catalysis by
 Ruthenium Bipyridine-Dicarboxylate Complexes.
;
_journal_issue 22
_journal_name_full 'Inorganic chemistry'
_journal_page_first 12024
_journal_page_last 12035
_journal_paper_doi 10.1021/acs.inorgchem.6b02193
_journal_volume 55
_journal_year 2016
_chemical_formula_sum 'C32 H32 F6 N4 O4 Ru'
_chemical_formula_weight 751.69
_space_group_IT_number 33
_space_group_name_Hall 'P 2c -2n'
_space_group_name_H-M_alt 'P n a 21'
_symmetry_cell_setting orthorhombic
_symmetry_space_group_name_H-M 'P n a 21'
_atom_sites_solution_hydrogens geom
_atom_sites_solution_primary direct
_atom_sites_solution_secondary difmap
_audit_creation_method SHELXL-97
_cell_angle_alpha 90.00
_cell_angle_beta 90.00
_cell_angle_gamma 90.00
_cell_formula_units_Z 4
_cell_length_a 12.1405(4)
_cell_length_b 18.8977(7)
_cell_length_c 13.1677(5)
_cell_measurement_reflns_used 9074
_cell_measurement_temperature 173(2)
_cell_measurement_theta_max 28.73
_cell_measurement_theta_min 2.52
_cell_volume 3021.03(19)
_computing_cell_refinement 'Bruker SAINT'
_computing_data_collection 'Bruker APEX2'
_computing_data_reduction 'Bruker SAINT'
_computing_molecular_graphics 'Bruker SHELXTL'
_computing_publication_material 'Bruker SHELXTL'
_computing_structure_refinement 'SHELXL-97 (Sheldrick, 1997)'
_computing_structure_solution 'SHELXS-97 (Sheldrick, 1990)'
_diffrn_ambient_temperature 173(2)
_diffrn_measured_fraction_theta_full 0.997
_diffrn_measured_fraction_theta_max 0.997
_diffrn_measurement_device_type 'Bruker APEX-II CCD'
_diffrn_measurement_method '\f and \w scans'
_diffrn_radiation_monochromator graphite
_diffrn_radiation_source 'fine-focus sealed tube'
_diffrn_radiation_type MoK\a
_diffrn_radiation_wavelength 0.71073
_diffrn_reflns_av_R_equivalents 0.0448
_diffrn_reflns_av_sigmaI/netI 0.0404
_diffrn_reflns_limit_h_max 14
_diffrn_reflns_limit_h_min -12
_diffrn_reflns_limit_k_max 23
_diffrn_reflns_limit_k_min -21
_diffrn_reflns_limit_l_max 16
_diffrn_reflns_limit_l_min -12
_diffrn_reflns_number 23965
_diffrn_reflns_theta_full 26.00
_diffrn_reflns_theta_max 26.00
_diffrn_reflns_theta_min 2.52
_diffrn_standards_number 0
_exptl_absorpt_coefficient_mu 0.602
_exptl_absorpt_correction_T_max 0.7460
_exptl_absorpt_correction_T_min 0.6143
_exptl_absorpt_correction_type multi-scan
_exptl_absorpt_process_details
; 
      SADABS Version 2007/2 (Sheldrick, Bruker AXS Inc.) 
;
_exptl_crystal_colour blue
_exptl_crystal_density_diffrn 1.653
_exptl_crystal_density_method 'not measured'
_exptl_crystal_description prism
_exptl_crystal_F_000 1528
_exptl_crystal_size_max 0.47
_exptl_crystal_size_mid 0.23
_exptl_crystal_size_min 0.17
_refine_diff_density_max 0.891
_refine_diff_density_min -0.711
_refine_diff_density_rms 0.085
_refine_ls_abs_structure_details 'Flack H D (1983), Acta Cryst. A39, 876-881'
_refine_ls_abs_structure_Flack -0.01(4)
_refine_ls_extinction_method none
_refine_ls_goodness_of_fit_ref 1.074
_refine_ls_hydrogen_treatment noref
_refine_ls_matrix_type full
_refine_ls_number_parameters 422
_refine_ls_number_reflns 5358
_refine_ls_number_restraints 1
_refine_ls_restrained_S_all 1.074
_refine_ls_R_factor_all 0.0544
_refine_ls_R_factor_gt 0.0410
_refine_ls_shift/su_max 0.001
_refine_ls_shift/su_mean 0.000
_refine_ls_structure_factor_coef Fsqd
_refine_ls_weighting_details 'calc w=1/[\s^2^(Fo^2^)+(0.0541P)^2^+4.1529P] where P=(Fo^2^+2Fc^2^)/3'
_refine_ls_weighting_scheme calc
_refine_ls_wR_factor_gt 0.1050
_refine_ls_wR_factor_ref 0.1094
_reflns_number_gt 4513
_reflns_number_total 5358
_reflns_threshold_expression >2sigma(I)
_cod_data_source_file ic6b02193_si_002.cif
_cod_data_source_block d_jc0922
_cod_depositor_comments
;
The following automatic conversions were performed:

data item '_symmetry_cell_setting' value 'Orthorhombic' was changed
to 'orthorhombic' in accordance with the
/home/saulius/struct/COD-crude-data/automatic-downloads/DataCite-retrospective/ACS/depositions/lib/dictionaries/cif_core.dic
dictionary named 'cif_core.dic' version 2.4.2 last updated on
2011-04-26.

Automatic conversion script
Id: cif_fix_values 6909 2019-04-08 15:41:33Z antanas 
;
_cod_original_sg_symbol_H-M Pna2(1)
_cod_database_code 4349253

loop_
_symmetry_equiv_pos_as_xyz
'x, y, z'
'-x, -y, z+1/2'
'x+1/2, -y+1/2, z'
'-x+1/2, y+1/2, z+1/2'

loop_
_atom_site_label
_atom_site_type_symbol
_atom_site_fract_x
_atom_site_fract_y
_atom_site_fract_z
_atom_site_U_iso_or_equiv
_atom_site_adp_type
_atom_site_occupancy
_atom_site_symmetry_multiplicity
_atom_site_calc_flag
_atom_site_refinement_flags
Ru1 Ru 0.32320(3) 0.347988(18) 0.25043(5) 0.02651(11) Uani 1 1 d .
N11 N 0.4276(3) 0.42380(19) 0.2414(4) 0.0248(9) Uani 1 1 d .
C12 C 0.5060(4) 0.4192(3) 0.1696(4) 0.0234(11) Uani 1 1 d .
C13 C 0.5880(4) 0.4705(3) 0.1643(4) 0.0307(12) Uani 1 1 d .
H13 H 0.6441 0.4685 0.1141 0.037 Uiso 1 1 calc R
C14 C 0.5844(4) 0.5241(3) 0.2342(5) 0.0332(14) Uani 1 1 d .
C15 C 0.5018(4) 0.5294(3) 0.3064(5) 0.0318(12) Uani 1 1 d .
H15 H 0.4997 0.5680 0.3526 0.038 Uiso 1 1 calc R
C16 C 0.4224(4) 0.4768(3) 0.3094(4) 0.0294(12) Uani 1 1 d .
C114 C 0.6732(5) 0.5810(3) 0.2308(6) 0.050(2) Uani 1 1 d .
F141 F 0.6751(4) 0.6207(3) 0.3109(5) 0.0880(19) Uani 1 1 d .
F142 F 0.6588(5) 0.6244(3) 0.1518(5) 0.096(2) Uani 1 1 d .
F143 F 0.7720(3) 0.5547(2) 0.2212(4) 0.0749(16) Uani 1 1 d .
N21 N 0.4089(4) 0.3140(3) 0.1376(4) 0.0253(11) Uani 1 1 d .
C22 C 0.4934(4) 0.3550(3) 0.1048(4) 0.0250(11) Uani 1 1 d .
C23 C 0.5528(4) 0.3355(3) 0.0210(4) 0.0281(12) Uani 1 1 d .
H23 H 0.6109 0.3645 -0.0036 0.034 Uiso 1 1 calc R
C24 C 0.5260(5) 0.2713(3) -0.0283(4) 0.0343(13) Uani 1 1 d .
C25 C 0.4402(5) 0.2287(3) 0.0085(5) 0.0334(14) Uani 1 1 d .
H24 H 0.4214 0.1856 -0.0244 0.040 Uiso 1 1 calc R
C26 C 0.3837(4) 0.2509(3) 0.0938(4) 0.0287(12) Uani 1 1 d .
C224 C 0.5888(5) 0.2506(4) -0.1191(5) 0.0470(16) Uani 1 1 d .
F241 F 0.5619(5) 0.1879(3) -0.1535(4) 0.0911(18) Uani 1 1 d .
F242 F 0.6952(4) 0.2442(4) -0.1016(5) 0.121(3) Uani 1 1 d .
F243 F 0.5783(7) 0.2949(3) -0.1930(4) 0.134(3) Uani 1 1 d .
C11 C 0.3278(4) 0.4715(3) 0.3822(4) 0.0300(12) Uani 1 1 d .
O11 O 0.2662(3) 0.4160(2) 0.3718(3) 0.0313(9) Uani 1 1 d .
O12 O 0.3153(3) 0.5187(2) 0.4458(3) 0.0407(10) Uani 1 1 d .
C21 C 0.2898(4) 0.2133(3) 0.1476(5) 0.0331(13) Uani 1 1 d .
O21 O 0.2414(3) 0.2471(2) 0.2185(3) 0.0378(11) Uani 1 1 d .
O22 O 0.2694(3) 0.1515(2) 0.1222(4) 0.0432(11) Uani 1 1 d .
N31 N 0.4162(4) 0.2929(2) 0.3569(4) 0.0260(11) Uani 1 1 d .
C32 C 0.5124(5) 0.2611(4) 0.3395(5) 0.0492(18) Uani 1 1 d .
H32 H 0.5469 0.2684 0.2756 0.059 Uiso 1 1 calc R
C33 C 0.5642(6) 0.2185(6) 0.4089(6) 0.074(3) Uani 1 1 d .
H33 H 0.6295 0.1943 0.3896 0.088 Uiso 1 1 calc R
C34 C 0.5243(5) 0.2099(4) 0.5049(5) 0.0446(15) Uani 1 1 d .
C35 C 0.4276(6) 0.2440(4) 0.5253(6) 0.052(2) Uani 1 1 d .
H35 H 0.3947 0.2395 0.5904 0.062 Uiso 1 1 calc R
C36 C 0.3772(6) 0.2850(4) 0.4516(5) 0.0463(17) Uani 1 1 d .
H36 H 0.3111 0.3090 0.4691 0.056 Uiso 1 1 calc R
C341 C 0.5789(8) 0.1630(5) 0.5810(6) 0.077(3) Uani 1 1 d .
H34A H 0.6295 0.1911 0.6228 0.116 Uiso 1 1 calc R
H34B H 0.6202 0.1259 0.5457 0.116 Uiso 1 1 calc R
H34C H 0.5229 0.1413 0.6246 0.116 Uiso 1 1 calc R
N41 N 0.2100(4) 0.3975(2) 0.1543(4) 0.0302(11) Uani 1 1 d .
C42 C 0.2308(7) 0.4192(5) 0.0632(6) 0.073(3) Uani 1 1 d .
H42 H 0.3047 0.4161 0.0398 0.088 Uiso 1 1 calc R
C43 C 0.1533(7) 0.4466(6) -0.0022(7) 0.088(3) Uani 1 1 d .
H43 H 0.1742 0.4602 -0.0689 0.106 Uiso 1 1 calc R
C44 C 0.0461(6) 0.4542(4) 0.0284(7) 0.061(2) Uani 1 1 d .
C45 C 0.0253(5) 0.4322(4) 0.1201(9) 0.071(3) Uani 1 1 d .
H45 H -0.0484 0.4352 0.1441 0.086 Uiso 1 1 calc R
C46 C 0.1074(5) 0.4038(4) 0.1870(6) 0.0535(19) Uani 1 1 d .
H46 H 0.0883 0.3897 0.2540 0.064 Uiso 1 1 calc R
C441 C -0.0422(9) 0.4812(6) -0.0425(11) 0.123(5) Uani 1 1 d .
H44A H -0.1136 0.4801 -0.0078 0.184 Uiso 1 1 calc R
H44B H -0.0453 0.4511 -0.1030 0.184 Uiso 1 1 calc R
H44C H -0.0251 0.5299 -0.0625 0.184 Uiso 1 1 calc R
C1 C -0.1407(13) 0.4049(8) 0.3778(13) 0.039(4) Uiso 0.50 1 d P
C2 C -0.229(2) 0.3975(12) 0.3367(18) 0.080(6) Uiso 0.50 1 d P
C3 C -0.328(3) 0.387(2) 0.503(3) 0.125(10) Uiso 0.50 1 d P
C3A C -0.280(2) 0.3832(13) 0.3627(19) 0.086(6) Uiso 0.50 1 d P
C4A C -0.4049(16) 0.4295(10) 0.5116(17) 0.059(5) Uiso 0.50 1 d P
C4 C -0.229(3) 0.3904(19) 0.693(3) 0.115(14) Uiso 0.50 1 d P
C5 C -0.2352(15) 0.4062(10) 0.6733(16) 0.046(4) Uiso 0.50 1 d P
C6 C -0.3533(15) 0.4129(10) 0.4700(13) 0.053(4) Uiso 0.50 1 d P
C7 C -0.4096(15) 0.4152(10) 0.5478(15) 0.055(5) Uiso 0.50 1 d P
C8 C -0.329(8) 0.344(6) 0.558(9) 0.19(4) Uiso 0.25 1 d P
C8A C -0.330(4) 0.289(3) 0.633(4) 0.109(16) Uiso 0.25 1 d P
C9 C -0.293(4) 0.385(3) 0.616(4) 0.181(15) Uiso 0.50 1 d P
C1A C -0.163(2) 0.4032(14) 0.348(2) 0.082(8) Uiso 0.50 1 d P

loop_
_atom_site_aniso_label
_atom_site_aniso_U_11
_atom_site_aniso_U_22
_atom_site_aniso_U_33
_atom_site_aniso_U_23
_atom_site_aniso_U_13
_atom_site_aniso_U_12
Ru1 0.01876(16) 0.02962(18) 0.0311(2) -0.0038(3) 0.0040(3) -0.00190(15)
N11 0.0204(17) 0.0273(18) 0.027(2) -0.003(2) -0.003(2) 0.0008(13)
C12 0.019(2) 0.029(3) 0.023(3) 0.003(2) -0.001(2) 0.001(2)
C13 0.030(3) 0.033(3) 0.029(3) 0.005(2) 0.003(2) 0.001(2)
C14 0.032(3) 0.029(2) 0.038(4) 0.010(3) 0.001(3) -0.0031(19)
C15 0.030(3) 0.026(3) 0.039(3) 0.001(2) 0.001(2) -0.003(2)
C16 0.027(3) 0.031(3) 0.030(3) -0.009(2) -0.002(2) 0.003(2)
C114 0.048(3) 0.036(3) 0.067(7) 0.003(4) 0.001(4) -0.013(3)
F141 0.077(4) 0.076(4) 0.111(4) -0.046(3) 0.028(3) -0.044(3)
F142 0.084(4) 0.074(3) 0.131(6) 0.063(4) -0.031(4) -0.043(3)
F143 0.0359(19) 0.066(3) 0.123(5) 0.003(3) 0.012(2) -0.0183(18)
N21 0.020(2) 0.025(2) 0.031(3) 0.000(2) 0.0007(19) -0.0002(19)
C22 0.017(2) 0.028(3) 0.029(3) 0.001(2) -0.001(2) 0.003(2)
C23 0.028(3) 0.030(3) 0.026(3) 0.004(2) -0.001(2) 0.004(2)
C24 0.033(3) 0.040(3) 0.030(3) 0.002(3) 0.001(2) 0.011(3)
C25 0.034(3) 0.033(3) 0.033(4) -0.004(3) -0.009(3) 0.003(3)
C26 0.026(3) 0.029(3) 0.032(3) -0.005(3) -0.005(2) 0.000(2)
C224 0.046(4) 0.052(4) 0.044(4) -0.009(4) 0.007(3) 0.005(3)
F241 0.124(5) 0.070(3) 0.079(4) -0.034(3) 0.046(3) -0.014(3)
F242 0.062(3) 0.195(7) 0.108(5) -0.080(5) 0.020(3) 0.022(4)
F243 0.243(8) 0.101(4) 0.057(3) 0.027(3) 0.081(4) 0.077(5)
C11 0.023(3) 0.041(3) 0.027(3) -0.004(2) 0.002(2) 0.000(2)
O11 0.021(2) 0.036(2) 0.036(2) -0.0090(18) 0.0063(17) 0.0003(16)
O12 0.038(2) 0.045(2) 0.039(2) -0.014(2) 0.0057(19) -0.0059(19)
C21 0.025(3) 0.035(3) 0.039(4) -0.002(3) -0.003(2) -0.003(2)
O21 0.0252(18) 0.039(2) 0.049(3) -0.0048(19) 0.0074(16) -0.0097(16)
O22 0.036(2) 0.038(2) 0.056(3) -0.015(2) 0.000(2) -0.0099(19)
N31 0.027(2) 0.023(3) 0.028(3) -0.004(2) 0.002(2) -0.0024(19)
C32 0.033(3) 0.087(5) 0.027(3) 0.008(3) 0.006(3) 0.011(3)
C33 0.037(4) 0.129(8) 0.055(5) 0.000(5) -0.003(4) 0.038(4)
C34 0.045(4) 0.059(4) 0.029(4) -0.003(3) -0.002(3) 0.014(3)
C35 0.065(5) 0.058(5) 0.032(4) 0.004(3) 0.011(4) 0.021(4)
C36 0.044(4) 0.050(4) 0.045(4) 0.003(3) 0.015(3) 0.016(3)
C341 0.086(6) 0.105(7) 0.040(5) 0.002(5) -0.001(4) 0.043(5)
N41 0.022(2) 0.031(2) 0.037(3) -0.005(2) -0.005(2) 0.0042(19)
C42 0.059(5) 0.107(7) 0.054(5) 0.008(5) 0.007(4) 0.050(5)
C43 0.075(6) 0.135(9) 0.055(5) 0.007(6) -0.007(4) 0.060(6)
C44 0.056(5) 0.058(5) 0.068(5) -0.016(4) -0.029(4) 0.024(4)
C45 0.020(3) 0.051(4) 0.143(9) 0.000(5) -0.012(4) 0.005(3)
C46 0.028(3) 0.054(4) 0.078(6) 0.005(4) 0.005(3) 0.004(3)
C441 0.087(8) 0.106(8) 0.175(12) -0.035(8) -0.084(8) 0.048(7)

loop_
_atom_type_symbol
_atom_type_description
_atom_type_scat_dispersion_real
_atom_type_scat_dispersion_imag
_atom_type_scat_source
C C 0.0033 0.0016 'International Tables Vol C Tables 4.2.6.8 and 6.1.1.4'
H H 0.0000 0.0000 'International Tables Vol C Tables 4.2.6.8 and 6.1.1.4'
N N 0.0061 0.0033 'International Tables Vol C Tables 4.2.6.8 and 6.1.1.4'
O O 0.0106 0.0060 'International Tables Vol C Tables 4.2.6.8 and 6.1.1.4'
F F 0.0171 0.0103 'International Tables Vol C Tables 4.2.6.8 and 6.1.1.4'
Ru Ru -1.2594 0.8363 'International Tables Vol C Tables 4.2.6.8 and 6.1.1.4'

loop_
_geom_angle_atom_site_label_1
_geom_angle_atom_site_label_2
_geom_angle_atom_site_label_3
_geom_angle
N11 Ru1 N21 81.1(2)
N11 Ru1 N31 93.27(19)
N21 Ru1 N31 93.44(18)
N11 Ru1 N41 93.60(19)
N21 Ru1 N41 92.1(2)
N31 Ru1 N41 171.7(2)
N11 Ru1 O11 79.23(18)
N21 Ru1 O11 160.29(17)
N31 Ru1 O11 88.46(17)
N41 Ru1 O11 88.34(17)
N11 Ru1 O21 159.84(18)
N21 Ru1 O21 78.82(17)
N31 Ru1 O21 86.53(16)
N41 Ru1 O21 88.59(17)
O11 Ru1 O21 120.89(14)
C16 N11 C12 123.3(4)
C16 N11 Ru1 119.0(4)
C12 N11 Ru1 117.6(4)
N11 C12 C13 119.7(5)
N11 C12 C22 112.6(4)
C13 C12 C22 127.7(5)
C14 C13 C12 117.3(5)
C14 C13 H13 121.3
C12 C13 H13 121.3
C13 C14 C15 122.5(5)
C13 C14 C114 118.7(5)
C15 C14 C114 118.7(6)
C16 C15 C14 118.1(5)
C16 C15 H15 121.0
C14 C15 H15 121.0
N11 C16 C15 118.9(5)
N11 C16 C11 114.3(5)
C15 C16 C11 126.8(5)
F141 C114 F143 106.5(6)
F141 C114 F142 106.4(6)
F143 C114 F142 106.2(6)
F141 C114 C14 113.4(6)
F143 C114 C14 112.5(5)
F142 C114 C14 111.3(6)
C22 N21 C26 122.5(5)
C22 N21 Ru1 117.6(4)
C26 N21 Ru1 119.9(4)
N21 C22 C23 120.0(5)
N21 C22 C12 111.1(4)
C23 C22 C12 128.8(5)
C22 C23 C24 118.7(5)
C22 C23 H23 120.7
C24 C23 H23 120.7
C25 C24 C23 120.3(5)
C25 C24 C224 120.9(6)
C23 C24 C224 118.8(5)
C26 C25 C24 118.4(5)
C26 C25 H24 120.8
C24 C25 H24 120.8
N21 C26 C25 119.9(5)
N21 C26 C21 112.5(5)
C25 C26 C21 127.6(5)
F243 C224 F241 107.6(7)
F243 C224 F242 106.7(7)
F241 C224 F242 102.8(6)
F243 C224 C24 112.9(6)
F241 C224 C24 113.1(6)
F242 C224 C24 113.0(6)
O12 C11 O11 125.9(5)
O12 C11 C16 118.7(5)
O11 C11 C16 115.4(5)
C11 O11 Ru1 112.0(3)
O22 C21 O21 125.3(5)
O22 C21 C26 117.7(5)
O21 C21 C26 116.9(5)
C21 O21 Ru1 111.6(3)
C32 N31 C36 114.8(6)
C32 N31 Ru1 125.8(4)
C36 N31 Ru1 119.4(4)
N31 C32 C33 123.5(6)
N31 C32 H32 118.3
C33 C32 H32 118.3
C34 C33 C32 121.7(7)
C34 C33 H33 119.2
C32 C33 H33 119.2
C33 C34 C35 115.6(6)
C33 C34 C341 122.3(6)
C35 C34 C341 122.0(7)
C34 C35 C36 120.4(7)
C34 C35 H35 119.8
C36 C35 H35 119.8
N31 C36 C35 123.8(6)
N31 C36 H36 118.1
C35 C36 H36 118.1
C34 C341 H34A 109.5
C34 C341 H34B 109.5
H34A C341 H34B 109.5
C34 C341 H34C 109.5
H34A C341 H34C 109.5
H34B C341 H34C 109.5
C42 N41 C46 117.2(6)
C42 N41 Ru1 125.1(5)
C46 N41 Ru1 117.5(5)
N41 C42 C43 124.4(8)
N41 C42 H42 117.8
C43 C42 H42 117.8
C44 C43 C42 120.3(9)
C44 C43 H43 119.8
C42 C43 H43 119.8
C45 C44 C43 115.1(7)
C45 C44 C441 122.8(9)
C43 C44 C441 121.9(10)
C44 C45 C46 123.6(7)
C44 C45 H45 118.2
C46 C45 H45 118.2
N41 C46 C45 119.2(7)
N41 C46 H46 120.4
C45 C46 H46 120.4
C44 C441 H44A 109.5
C44 C441 H44B 109.5
H44A C441 H44B 109.5
C44 C441 H44C 109.5
H44A C441 H44C 109.5
H44B C441 H44C 109.5
C2 C1 C3A 20.9(14)
C3A C2 C1A 140(5)
C3A C2 C1 124(4)
C1A C2 C1 17(2)
C6 C3 C8 154(8)
C6 C3 C4A 45(3)
C8 C3 C4A 114(6)
C6 C3 C7 70(3)
C8 C3 C7 90(6)
C4A C3 C7 25.3(13)
C6 C3 C9 136(5)
C8 C3 C9 49(6)
C4A C3 C9 98(3)
C7 C3 C9 77(3)
C6 C3 C3A 66(4)
C8 C3 C3A 127(6)
C4A C3 C3A 110(3)
C7 C3 C3A 134(3)
C9 C3 C3A 146(3)
C2 C3A C1A 21(3)
C2 C3A C1 35(3)
C1A C3A C1 14.4(12)
C2 C3A C6 132(3)
C1A C3A C6 120.8(18)
C1 C3A C6 108.9(15)
C2 C3A C3 132(3)
C1A C3A C3 114.1(19)
C1 C3A C3 100.1(16)
C6 C3A C3 21.7(11)
C7 C4A C6 116(4)
C7 C4A C3 81(4)
C6 C4A C3 35(2)
C7 C4A C8 51(4)
C6 C4A C8 65(4)
C3 C4A C8 31(3)
C3 C6 C4A 100(4)
C3 C6 C7 76(3)
C4A C6 C7 23.7(17)
C3 C6 C3A 93(4)
C4A C6 C3A 164(2)
C7 C6 C3A 163.3(19)
C3 C6 C8 16(5)
C4A C6 C8 89(4)
C7 C6 C8 65(3)
C3A C6 C8 102(4)
C4A C7 C6 40(3)
C4A C7 C3 73(4)
C6 C7 C3 33.2(18)
C4A C7 C8 114(5)
C6 C7 C8 73(4)
C3 C7 C8 41(4)
C4A C7 C9 121(4)
C6 C7 C9 88(2)
C3 C7 C9 59(2)
C8 C7 C9 40(3)
C3 C8 C9 86(8)
C3 C8 C8A 178(10)
C9 C8 C8A 92(9)
C3 C8 C7 49(5)
C9 C8 C7 74(6)
C8A C8 C7 129(8)
C3 C8 C6 10(3)
C9 C8 C6 90(7)
C8A C8 C6 169(7)
C7 C8 C6 42(3)
C3 C8 C4A 35(4)
C9 C8 C4A 80(6)
C8A C8 C4A 144(7)
C7 C8 C4A 14.8(14)
C6 C8 C4A 26.8(17)
C8 C8A C9 39(4)
C5 C9 C8 157(8)
C5 C9 C4 17(2)
C8 C9 C4 142(8)
C5 C9 C3 145(5)
C8 C9 C3 45(6)
C4 C9 C3 157(4)
C5 C9 C7 137(4)
C8 C9 C7 66(6)
C4 C9 C7 149(4)
C3 C9 C7 44.4(19)
C5 C9 C8A 115(4)
C8 C9 C8A 49(6)
C4 C9 C8A 97(4)
C3 C9 C8A 95(4)
C7 C9 C8A 101(3)
C2 C1A C3A 19(2)

loop_
_geom_bond_atom_site_label_1
_geom_bond_atom_site_label_2
_geom_bond_distance
Ru1 N11 1.916(4)
Ru1 N21 1.925(5)
Ru1 N31 2.079(5)
Ru1 N41 2.090(5)
Ru1 O11 2.165(4)
Ru1 O21 2.190(4)
N11 C16 1.344(7)
N11 C12 1.345(7)
C12 C13 1.392(7)
C12 C22 1.490(7)
C13 C14 1.369(8)
C13 H13 0.9500
C14 C15 1.386(8)
C14 C114 1.524(8)
C15 C16 1.385(8)
C15 H15 0.9500
C16 C11 1.500(7)
C114 F141 1.294(10)
C114 F143 1.305(8)
C114 F142 1.336(9)
N21 C22 1.357(7)
N21 C26 1.359(7)
C22 C23 1.369(8)
C23 C24 1.414(8)
C23 H23 0.9500
C24 C25 1.403(8)
C24 C224 1.471(9)
C25 C26 1.381(9)
C25 H24 0.9500
C26 C21 1.519(8)
C224 F243 1.290(8)
C224 F241 1.309(8)
C224 F242 1.318(8)
C11 O12 1.233(7)
C11 O11 1.295(7)
C21 O22 1.240(7)
C21 O21 1.275(7)
N31 C32 1.334(8)
N31 C36 1.342(9)
C32 C33 1.372(10)
C32 H32 0.9500
C33 C34 1.363(10)
C33 H33 0.9500
C34 C35 1.366(9)
C34 C341 1.494(10)
C35 C36 1.385(10)
C35 H35 0.9500
C36 H36 0.9500
C341 H34A 0.9800
C341 H34B 0.9800
C341 H34C 0.9800
N41 C42 1.293(10)
N41 C46 1.323(8)
C42 C43 1.377(11)
C42 H42 0.9500
C43 C44 1.369(12)
C43 H43 0.9500
C44 C45 1.303(12)
C44 C441 1.510(11)
C45 C46 1.434(11)
C45 H45 0.9500
C46 H46 0.9500
C441 H44A 0.9800
C441 H44B 0.9800
C441 H44C 0.9800
C1 C2 1.21(3)
C1 C3A 1.75(3)
C2 C3A 0.75(3)
C2 C1A 0.83(3)
C3 C6 0.72(4)
C3 C8 1.11(10)
C3 C4A 1.23(4)
C3 C7 1.27(4)
C3 C9 1.55(6)
C3 C3A 1.93(5)
C3A C1A 1.48(3)
C3A C6 1.76(3)
C4A C7 0.55(2)
C4A C6 0.89(2)
C4A C8 1.97(11)
C4 C9 1.29(6)
C5 C9 1.11(6)
C6 C7 1.23(3)
C6 C8 1.78(12)
C7 C8 1.68(10)
C7 C9 1.77(5)
C8 C9 1.17(10)
C8 C8A 1.42(11)
C8A C9 1.87(8)
